data_7051010
loop_
_publ_author_name
'Colquhoun, Howard M.'
'Arico, Fabio'
'Williams, David J.'

_publ_section_title
;
 Non-covalent dimerisation of a bicyclic aromatic oligomer via
 loop???loop interlocking in the solid state
;
_journal_issue 12
_journal_name_full 'New Journal of Chemistry'
_journal_page_first 1703
_journal_paper_doi 10.1039/b208002h
_journal_volume 26
_journal_year 2002
_chemical_formula_moiety 'C129 H90 O6 . 5(C2 H3 N) . C H2 CL2'
_chemical_formula_sum 'C140 H107 Cl2 N5 O6'
_chemical_formula_weight 2026.21
_chemical_name_systematic
; 
? 
;
_space_group_IT_number 2
_symmetry_cell_setting triclinic
_symmetry_space_group_name_Hall '-P 1'
_symmetry_space_group_name_H-M 'P -1'
_atom_sites_solution_hydrogens geom
_atom_sites_solution_primary direct
_atom_sites_solution_secondary difmap
_audit_creation_method SHELXL
_cell_angle_alpha 69.951(6)
_cell_angle_beta 77.476(6)
_cell_angle_gamma 89.341(7)
_cell_formula_units_Z 2
_cell_length_a 14.5841(12)
_cell_length_b 18.0586(12)
_cell_length_c 22.677(2)
_cell_measurement_reflns_used 30
_cell_measurement_temperature 203(2)
_cell_measurement_theta_max 25.05
_cell_measurement_theta_min 10.77
_cell_volume 5464.1(8)
_computing_cell_refinement 'Siemens XSCANS'
_computing_data_collection 'Siemens XSCANS'
_computing_data_reduction 'Siemens SHELXTL'
_computing_molecular_graphics 'Siemens SHELXTL'
_computing_publication_material 'Siemens SHELXTL'
_computing_structure_refinement 'SHELXL-93 (Sheldrick, 1993)'
_computing_structure_solution 'SHELXS-86 (Sheldrick, 1990)'
_diffrn_ambient_temperature 203(2)
_diffrn_measurement_device 'Siemens P4'
_diffrn_measurement_method '\w scans'
_diffrn_radiation_monochromator graphite
_diffrn_radiation_source 'fine-focus sealed tube'
_diffrn_radiation_type CuK\a
_diffrn_radiation_wavelength 1.54178
_diffrn_reflns_av_R_equivalents 0.0382
_diffrn_reflns_av_sigmaI/netI 0.0343
_diffrn_reflns_limit_h_max 16
_diffrn_reflns_limit_h_min -10
_diffrn_reflns_limit_k_max 15
_diffrn_reflns_limit_k_min -19
_diffrn_reflns_limit_l_max 25
_diffrn_reflns_limit_l_min -24
_diffrn_reflns_number 16581
_diffrn_reflns_theta_max 59.99
_diffrn_reflns_theta_min 2.13
_diffrn_standards_interval_count 97
_diffrn_standards_number 3
_exptl_absorpt_coefficient_mu 1.018
_exptl_absorpt_correction_type none
_exptl_crystal_colour Colourless
_exptl_crystal_density_diffrn 1.232
_exptl_crystal_description Rhombs
_exptl_crystal_F_000 2128
_exptl_crystal_size_max .30
_exptl_crystal_size_mid .30
_exptl_crystal_size_min .67
_refine_diff_density_max 0.611
_refine_diff_density_min -0.277
_refine_diff_density_rms 0.045
_refine_ls_extinction_coef 0.00083(9)
_refine_ls_extinction_expression Fc^*^=kFc[1+0.001xFc^2^\l^3^/sin(2\q)]^-1/4^
_refine_ls_extinction_method SHELXL
_refine_ls_goodness_of_fit_all 1.068
_refine_ls_goodness_of_fit_obs 1.149
_refine_ls_matrix_type fullcycle
_refine_ls_number_parameters 1301
_refine_ls_number_reflns 15599
_refine_ls_number_restraints 0
_refine_ls_restrained_S_all 1.067
_refine_ls_restrained_S_obs 1.149
_refine_ls_R_factor_all 0.0747
_refine_ls_R_factor_obs 0.0557
_refine_ls_shift/esd_max -0.131
_refine_ls_shift/esd_mean 0.003
_refine_ls_structure_factor_coef Fsqd
_refine_ls_weighting_details 'w=1/[\s^2^(Fo^2^)+(0.1091P)^2^+0.0000P] where P=(Fo^2^+2Fc^2^)/3'
_refine_ls_weighting_scheme calc
_refine_ls_wR_factor_all 0.1648
_refine_ls_wR_factor_obs 0.1522
_reflns_number_observed 11912
_reflns_number_total 15814
_reflns_observed_criterion >2sigma(I)
_cod_data_source_file b208002h.txt
_cod_data_source_block hmc0207
_cod_depositor_comments
;
The following automatic conversions were performed:
'_symmetry_cell_setting' value 'Triclinic' changed to 'triclinic'
according to '/home/saulius/struct/CIF-dictionaries/cif_core.dic'
dictionary named 'cif_core.dic' version 2.4.1 from 2010-06-29.

Automatic conversion script
Id: cif_fix_enum 1527 2010-12-29 10:47:43Z saulius 

The following automatic conversions were performed:

'_refine_ls_weighting_scheme' value 'calc
w=1/[\s^2^(Fo^2^)+(0.1091P)^2^+0.0000P] where P=(Fo^2^+2Fc^2^)/3' was
changed to 'calc'. New tag '_refine_ls_weighting_details' was
created. The value of the new tag was set to
'w=1/[\s^2^(Fo^2^)+(0.1091P)^2^+0.0000P] where P=(Fo^2^+2Fc^2^)/3'.

Automatic conversion script
Id: cif_fix_values 3143 2015-03-26 13:38:13Z robertas 
;
_cod_original_cell_volume 5464.1(7)
_cod_original_sg_symbol_H-M P-1
_cod_database_code 7051010

loop_
_symmetry_equiv_pos_as_xyz
'x, y, z'
'-x, -y, -z'

loop_
_atom_site_aniso_label
_atom_site_aniso_U_11
_atom_site_aniso_U_22
_atom_site_aniso_U_33
_atom_site_aniso_U_23
_atom_site_aniso_U_13
_atom_site_aniso_U_12
C1 0.071(2) 0.0479(14) 0.0398(13) -0.0180(10) -0.0046(11) -0.0199(12)
C2 0.0481(12) 0.0371(11) 0.0388(11) -0.0150(9) -0.0099(10) -0.0046(9)
C3 0.0591(14) 0.0353(12) 0.0438(12) -0.0124(9) -0.0158(11) 0.0061(10)
C4 0.0555(14) 0.0363(12) 0.0500(13) -0.0185(10) -0.0055(11) 0.0065(10)
C5 0.0632(15) 0.0424(13) 0.0349(11) -0.0163(10) -0.0008(10) -0.0007(11)
C6 0.075(2) 0.0368(12) 0.0414(13) -0.0103(10) -0.0111(12) 0.0111(12)
C7 0.0618(15) 0.0378(12) 0.0422(12) -0.0185(10) -0.0040(11) 0.0061(11)
O8 0.113(2) 0.0521(11) 0.0360(9) -0.0203(8) 0.0073(10) -0.0105(11)
C9 0.082(2) 0.0401(13) 0.0357(12) -0.0155(10) 0.0029(12) 0.0051(12)
C10 0.077(2) 0.0467(14) 0.0324(11) -0.0118(10) -0.0044(11) 0.0118(12)
C11 0.063(2) 0.0467(14) 0.0384(12) -0.0145(10) -0.0025(11) 0.0133(12)
C12 0.069(2) 0.0393(12) 0.0337(11) -0.0134(10) -0.0030(11) 0.0192(12)
C13 0.080(2) 0.0473(14) 0.0349(12) -0.0150(10) -0.0073(12) 0.0131(13)
C14 0.085(2) 0.0487(15) 0.0436(13) -0.0213(11) -0.0062(13) 0.0088(13)
C15 0.066(2) 0.0445(13) 0.0335(11) -0.0120(10) 0.0008(11) 0.0178(12)
C16 0.066(2) 0.0483(14) 0.0379(12) -0.0061(10) -0.0067(11) 0.0147(12)
C17 0.076(2) 0.053(2) 0.0516(15) -0.0197(12) -0.0113(13) 0.0135(14)
C18 0.093(3) 0.078(2) 0.080(2) -0.037(2) -0.026(2) 0.014(2)
C19 0.098(3) 0.111(3) 0.115(3) -0.056(3) -0.034(3) 0.002(3)
C20 0.071(2) 0.114(3) 0.107(3) -0.043(3) -0.019(2) 0.002(2)
C21 0.069(2) 0.076(2) 0.057(2) -0.0182(15) -0.0087(14) 0.016(2)
C22 0.068(2) 0.082(2) 0.0486(15) -0.0139(14) -0.0023(13) 0.028(2)
C23 0.069(2) 0.120(3) 0.072(2) -0.024(2) 0.002(2) 0.031(2)
C24 0.091(3) 0.112(3) 0.062(2) -0.019(2) 0.011(2) 0.050(3)
C25 0.113(3) 0.072(2) 0.048(2) -0.0141(14) 0.012(2) 0.042(2)
C26 0.095(2) 0.056(2) 0.0419(14) -0.0146(12) 0.0045(14) 0.029(2)
C27 0.071(2) 0.0548(15) 0.0359(12) -0.0087(11) 0.0011(12) 0.0250(14)
C28 0.064(2) 0.0390(12) 0.0362(12) -0.0135(10) -0.0018(11) 0.0108(11)
C29 0.0620(15) 0.0407(12) 0.0369(12) -0.0143(10) -0.0012(10) 0.0079(11)
C30 0.068(2) 0.0453(13) 0.0315(11) -0.0149(10) -0.0050(10) 0.0085(11)
C31 0.070(2) 0.0426(13) 0.0392(12) -0.0197(10) -0.0135(11) 0.0162(12)
C32 0.065(2) 0.0517(14) 0.0439(13) -0.0225(11) -0.0056(11) 0.0171(12)
C33 0.072(2) 0.0476(14) 0.0329(12) -0.0146(10) -0.0009(11) 0.0166(12)
O34 0.0823(13) 0.0761(13) 0.0454(9) -0.0358(9) -0.0248(9) 0.0365(11)
C35 0.062(2) 0.0559(15) 0.0383(12) -0.0236(11) -0.0154(11) 0.0194(12)
C36 0.072(2) 0.070(2) 0.078(2) -0.049(2) -0.025(2) 0.0106(15)
C37 0.060(2) 0.087(2) 0.081(2) -0.051(2) -0.026(2) 0.015(2)
C38 0.060(2) 0.067(2) 0.0501(14) -0.0334(13) -0.0251(12) 0.0227(13)
C39 0.062(2) 0.056(2) 0.0548(14) -0.0283(12) -0.0227(12) 0.0147(12)
C40 0.0555(15) 0.063(2) 0.0508(14) -0.0274(12) -0.0153(12) 0.0114(12)
C41 0.071(2) 0.092(2) 0.077(2) -0.056(2) -0.043(2) 0.042(2)
C42 0.0453(13) 0.070(2) 0.0521(14) -0.0342(13) -0.0213(11) 0.0217(12)
C43 0.0430(12) 0.0601(15) 0.0403(12) -0.0191(11) -0.0137(10) 0.0169(11)
C44 0.0398(11) 0.0491(13) 0.0378(11) -0.0159(10) -0.0092(9) 0.0120(10)
C45 0.070(2) 0.0489(14) 0.0441(13) -0.0154(11) -0.0213(12) 0.0193(12)
C46 0.0585(14) 0.0406(12) 0.0432(12) -0.0120(10) -0.0179(11) 0.0146(11)
C47 0.0487(14) 0.080(2) 0.063(2) -0.0392(15) -0.0195(12) 0.0155(13)
C48 0.055(2) 0.076(2) 0.056(2) -0.0346(14) -0.0128(12) 0.0131(13)
C49 0.069(2) 0.0385(12) 0.0442(13) -0.0134(10) -0.0224(12) 0.0073(11)
C50 0.066(2) 0.072(2) 0.055(2) -0.0136(13) -0.0191(14) -0.0140(14)
C51 0.061(2) 0.077(2) 0.0429(13) -0.0140(13) -0.0069(12) -0.0066(14)
O52 0.101(2) 0.0402(9) 0.0490(10) -0.0139(8) -0.0318(10) 0.0074(9)
C53 0.0583(14) 0.0395(12) 0.0438(12) -0.0130(10) -0.0200(11) -0.0002(10)
C54 0.0511(13) 0.0367(12) 0.0547(14) -0.0199(10) -0.0200(11) 0.0079(10)
C55 0.0396(11) 0.0442(13) 0.0467(12) -0.0217(10) -0.0129(9) 0.0029(9)
C56 0.0376(11) 0.0409(12) 0.0404(11) -0.0136(9) -0.0123(9) 0.0037(9)
C57 0.0556(14) 0.0431(13) 0.0469(13) -0.0189(10) -0.0152(11) 0.0127(11)
C58 0.0617(15) 0.0471(13) 0.0395(12) -0.0163(10) -0.0151(11) 0.0085(11)
C59 0.0351(11) 0.0431(12) 0.0381(11) -0.0157(9) -0.0066(9) 0.0068(9)
C60 0.0447(12) 0.0409(12) 0.0403(12) -0.0154(9) -0.0053(10) 0.0016(9)
C61 0.0486(14) 0.0530(15) 0.062(2) -0.0255(12) 0.0009(12) -0.0008(11)
C62 0.062(2) 0.073(2) 0.083(2) -0.041(2) 0.017(2) -0.0035(15)
C63 0.093(3) 0.099(3) 0.069(2) -0.056(2) 0.008(2) 0.000(2)
C64 0.084(2) 0.082(2) 0.067(2) -0.048(2) -0.013(2) 0.006(2)
C65 0.0593(15) 0.0453(13) 0.0498(13) -0.0206(11) -0.0135(11) 0.0045(11)
C66 0.0512(14) 0.0419(12) 0.0518(13) -0.0141(10) -0.0206(11) 0.0034(10)
C67 0.066(2) 0.0468(14) 0.074(2) -0.0141(13) -0.0363(15) -0.0004(12)
C68 0.047(2) 0.056(2) 0.092(2) -0.004(2) -0.029(2) -0.0023(12)
C69 0.0397(13) 0.060(2) 0.068(2) 0.0048(14) -0.0083(12) 0.0044(12)
C70 0.0409(13) 0.0566(15) 0.0448(13) 0.0011(11) -0.0054(10) 0.0078(11)
C71 0.0389(11) 0.0403(12) 0.0417(12) -0.0072(9) -0.0102(9) 0.0042(9)
C72 0.0379(11) 0.0435(12) 0.0362(11) -0.0149(9) -0.0081(9) 0.0074(9)
C73 0.0418(12) 0.0453(13) 0.0402(11) -0.0135(10) -0.0132(9) 0.0056(10)
C74 0.0453(12) 0.0415(12) 0.0440(12) -0.0115(10) -0.0126(10) 0.0075(10)
C75 0.0385(11) 0.0414(12) 0.0442(12) -0.0190(10) -0.0043(9) 0.0053(9)
C76 0.0418(12) 0.0488(13) 0.0515(13) -0.0220(11) -0.0176(10) 0.0092(10)
C77 0.0450(12) 0.0426(13) 0.0505(13) -0.0158(10) -0.0182(10) 0.0112(10)
O78 0.0484(9) 0.0420(9) 0.0660(11) -0.0222(8) -0.0196(8) 0.0074(7)
C79 0.0469(13) 0.0415(13) 0.0488(13) -0.0199(10) -0.0097(10) 0.0044(10)
C80 0.0434(13) 0.0523(15) 0.0562(14) -0.0229(12) -0.0002(11) 0.0052(11)
C81 0.0475(13) 0.0476(14) 0.0484(13) -0.0148(11) 0.0027(11) 0.0003(11)
C82 0.0468(12) 0.0434(12) 0.0379(11) -0.0188(9) -0.0039(9) 0.0014(10)
C83 0.0422(13) 0.0467(14) 0.062(2) -0.0150(12) 0.0024(11) 0.0045(11)
C84 0.0486(14) 0.0444(14) 0.061(2) -0.0106(12) 0.0000(12) 0.0006(11)
C85 0.0499(13) 0.0470(13) 0.0386(12) -0.0121(10) -0.0025(10) 0.0050(11)
C86 0.0504(13) 0.0346(11) 0.0324(10) -0.0085(8) -0.0070(9) 0.0024(9)
C87 0.0451(12) 0.0400(12) 0.0350(11) -0.0085(9) -0.0049(9) -0.0040(9)
C88 0.0570(14) 0.0355(11) 0.0308(10) -0.0098(8) -0.0063(9) -0.0096(10)
C89 0.0560(14) 0.0341(11) 0.0356(11) -0.0126(9) -0.0067(10) 0.0023(10)
C90 0.0502(12) 0.0330(11) 0.0319(10) -0.0107(8) -0.0109(9) 0.0047(9)
C91 0.0538(13) 0.0366(11) 0.0355(11) -0.0153(9) -0.0131(9) 0.0030(10)
C92 0.0519(13) 0.0456(13) 0.0414(12) -0.0175(10) -0.0139(10) 0.0111(10)
C93 0.0412(12) 0.0453(13) 0.0372(11) -0.0120(9) -0.0121(9) 0.0052(10)
C94 0.077(2) 0.0488(14) 0.0327(11) -0.0098(10) -0.0188(11) 0.0004(12)
C95 0.080(2) 0.0446(14) 0.0329(12) -0.0057(10) -0.0151(12) -0.0054(12)
C96 0.0426(12) 0.0453(13) 0.0359(11) -0.0125(9) -0.0086(9) -0.0009(10)
C97 0.0395(11) 0.0456(12) 0.0308(10) -0.0105(9) -0.0094(9) 0.0036(9)
C98 0.0417(12) 0.0422(12) 0.0367(11) -0.0097(9) -0.0084(9) 0.0042(9)
O99 0.0709(11) 0.0436(9) 0.0392(8) -0.0107(7) -0.0146(8) -0.0075(8)
C100 0.0547(14) 0.0404(12) 0.0378(11) -0.0111(9) -0.0107(10) -0.0035(10)
C101 0.0477(13) 0.0442(13) 0.0519(14) -0.0108(11) -0.0121(11) 0.0072(10)
C102 0.0356(11) 0.0479(13) 0.0493(13) -0.0105(11) -0.0071(10) 0.0052(10)
C103 0.0371(11) 0.0423(12) 0.0383(11) -0.0162(9) -0.0094(9) 0.0032(9)
C104 0.0397(12) 0.0505(13) 0.0443(12) -0.0175(10) -0.0085(10) 0.0082(10)
C105 0.0440(13) 0.0497(14) 0.0433(12) -0.0134(10) -0.0037(10) -0.0012(11)
C106 0.0342(11) 0.0400(12) 0.0373(11) -0.0131(9) -0.0083(9) 0.0054(9)
C107 0.0483(13) 0.0421(12) 0.0424(12) -0.0132(10) -0.0199(10) 0.0079(10)
C108 0.072(2) 0.0508(14) 0.0519(14) -0.0237(12) -0.0216(13) 0.0152(13)
C109 0.110(3) 0.074(2) 0.076(2) -0.048(2) -0.041(2) 0.024(2)
C110 0.112(3) 0.078(2) 0.113(3) -0.056(2) -0.062(3) 0.016(2)
C111 0.072(2) 0.065(2) 0.099(2) -0.031(2) -0.049(2) 0.001(2)
C112 0.0501(14) 0.0455(13) 0.0558(14) -0.0097(11) -0.0278(12) 0.0055(11)
C113 0.0366(12) 0.0531(14) 0.0474(13) -0.0027(11) -0.0165(10) 0.0062(10)
C114 0.0387(13) 0.074(2) 0.065(2) 0.0059(15) -0.0165(13) 0.0046(13)
C115 0.046(2) 0.098(3) 0.058(2) 0.001(2) 0.0015(13) 0.026(2)
C116 0.065(2) 0.084(2) 0.053(2) -0.0170(15) -0.0023(14) 0.034(2)
C117 0.0572(15) 0.058(2) 0.0467(13) -0.0172(11) -0.0092(11) 0.0197(12)
C118 0.0373(11) 0.0453(12) 0.0391(11) -0.0069(9) -0.0105(9) 0.0108(10)
C119 0.0333(10) 0.0438(12) 0.0385(11) -0.0160(9) -0.0073(9) 0.0060(9)
C120 0.0462(13) 0.0463(13) 0.0503(13) -0.0161(11) -0.0164(11) 0.0112(10)
C121 0.0539(14) 0.055(2) 0.062(2) -0.0214(12) -0.0272(12) 0.0067(12)
C122 0.0483(14) 0.0544(15) 0.059(2) -0.0110(12) -0.0247(12) 0.0103(11)
C123 0.0505(14) 0.0477(14) 0.062(2) -0.0150(12) -0.0210(12) 0.0138(11)
C124 0.0422(12) 0.0457(13) 0.0513(13) -0.0185(10) -0.0145(10) 0.0105(10)
O125 0.0815(15) 0.0637(13) 0.095(2) -0.0077(11) -0.0604(13) 0.0063(11)
C126 0.0524(15) 0.0525(15) 0.065(2) -0.0139(12) -0.0306(13) 0.0134(12)
C127 0.0465(14) 0.054(2) 0.057(2) -0.0030(12) -0.0143(12) 0.0082(11)
C128 0.0566(15) 0.0538(14) 0.0434(13) -0.0140(11) -0.0103(11) 0.0172(12)
C129 0.0477(13) 0.0411(12) 0.0429(12) -0.0165(10) -0.0163(10) 0.0202(10)
C130 0.0437(13) 0.067(2) 0.0405(12) -0.0170(11) -0.0116(10) 0.0172(11)
C131 0.061(2) 0.080(2) 0.0509(15) -0.0270(14) -0.0264(13) 0.0215(15)
C132 0.0615(15) 0.0462(13) 0.0493(13) -0.0214(11) -0.0215(12) 0.0159(11)
C133 0.0457(12) 0.0484(13) 0.0441(12) -0.0205(10) -0.0143(10) 0.0133(10)
C134 0.0529(14) 0.0559(15) 0.064(2) -0.0308(13) -0.0226(12) 0.0203(12)
C135 0.0448(12) 0.0502(13) 0.0364(11) -0.0168(10) -0.0109(9) 0.0132(10)
N136 0.125(4) 0.131(4) 0.087(3) -0.009(3) 0.017(3) -0.007(3)
C137 0.110(4) 0.171(7) 0.085(3) -0.019(4) -0.013(3) -0.048(4)
C138 0.108(4) 0.130(5) 0.209(7) -0.086(5) -0.057(4) 0.007(3)
N139 0.131(5) 0.214(8) 0.222(8) 0.013(6) 0.031(5) -0.013(5)
C140 0.070(3) 0.159(6) 0.138(5) -0.040(4) 0.011(3) 0.002(3)
C141 0.088(3) 0.206(7) 0.114(4) -0.017(4) 0.016(3) 0.020(4)
N142 0.178(6) 0.175(6) 0.253(8) -0.153(6) 0.060(5) -0.032(5)
C143 0.124(4) 0.103(4) 0.118(4) -0.056(3) 0.022(3) -0.001(3)
C144 0.103(3) 0.096(3) 0.121(4) -0.025(3) -0.040(3) 0.007(2)

loop_
_atom_site_label
_atom_site_type_symbol
_atom_site_fract_x
_atom_site_fract_y
_atom_site_fract_z
_atom_site_U_iso_or_equiv
_atom_site_thermal_displace_type
_atom_site_occupancy
_atom_site_calc_flag
_atom_site_refinement_flags
_atom_site_disorder_group
C1 C -0.1962(2) -0.3724(2) 0.34736(12) 0.0534(6) Uani 1 d . .
H1A H -0.1862(2) -0.4278(2) 0.36966(12) 0.064 Uiso 1 calc R .
H1B H -0.2640(2) -0.3685(2) 0.35025(12) 0.064 Uiso 1 calc R .
C2 C -0.1471(2) -0.35030(13) 0.27683(11) 0.0408(5) Uani 1 d . .
C3 C -0.1055(2) -0.40661(14) 0.25301(12) 0.0458(5) Uani 1 d . .
H3A H -0.1018(2) -0.45784(14) 0.28169(12) 0.055 Uiso 1 calc R .
C4 C -0.0694(2) -0.38886(14) 0.18782(12) 0.0474(5) Uani 1 d . .
H4A H -0.0421(2) -0.42787(14) 0.17219(12) 0.057 Uiso 1 calc R .
C5 C -0.0736(2) -0.31364(15) 0.14599(11) 0.0477(6) Uani 1 d . .
C6 C -0.1138(2) -0.25582(15) 0.16808(12) 0.0525(6) Uani 1 d . .
H6A H -0.1164(2) -0.20444(15) 0.13928(12) 0.063 Uiso 1 calc R .
C7 C -0.1500(2) -0.27501(14) 0.23339(12) 0.0474(5) Uani 1 d . .
H7A H -0.1774(2) -0.23589(14) 0.24881(12) 0.057 Uiso 1 calc R .
O8 O -0.0444(2) -0.30205(12) 0.08037(9) 0.0696(6) Uani 1 d . .
C9 C 0.0027(2) -0.23180(15) 0.03756(12) 0.0547(7) Uani 1 d . .
C10 C 0.0684(2) -0.1900(2) 0.05143(11) 0.0540(6) Uani 1 d . .
H10A H 0.0804(2) -0.2070(2) 0.09295(11) 0.065 Uiso 1 calc R .
C11 C 0.1169(2) -0.1227(2) 0.00405(12) 0.0511(6) Uani 1 d . .
H11A H 0.1617(2) -0.0945(2) 0.01383(12) 0.061 Uiso 1 calc R .
C12 C 0.1002(2) -0.09630(14) -0.05764(11) 0.0488(6) Uani 1 d . .
C13 C 0.0343(2) -0.1401(2) -0.07014(12) 0.0549(6) Uani 1 d . .
H13C H 0.0226(2) -0.1237(2) -0.11173(12) 0.066 Uiso 1 calc R .
C14 C -0.0146(2) -0.2071(2) -0.02368(13) 0.0590(7) Uani 1 d . .
H14A H -0.0591(2) -0.2356(2) -0.03346(13) 0.071 Uiso 1 calc R .
C15 C 0.1555(2) -0.02431(15) -0.11196(11) 0.0505(6) Uani 1 d . .
C16 C 0.2065(2) 0.0310(2) -0.08902(12) 0.0541(6) Uani 1 d . .
C17 C 0.1691(2) 0.0747(2) -0.05039(13) 0.0603(7) Uani 1 d . .
H17A H 0.1042(2) 0.0697(2) -0.03199(13) 0.072 Uiso 1 calc R .
C18 C 0.2277(3) 0.1251(2) -0.0394(2) 0.0804(9) Uani 1 d . .
H18A H 0.2024(3) 0.1537(2) -0.0128(2) 0.096 Uiso 1 calc R .
C19 C 0.3236(3) 0.1344(3) -0.0671(2) 0.1019(13) Uani 1 d . .
H19A H 0.3620(3) 0.1709(3) -0.0604(2) 0.122 Uiso 1 calc R .
C20 C 0.3625(3) 0.0908(3) -0.1041(2) 0.0961(12) Uani 1 d . .
H20A H 0.4276(3) 0.0961(3) -0.1219(2) 0.115 Uiso 1 calc R .
C21 C 0.3038(2) 0.0381(2) -0.11503(15) 0.0696(8) Uani 1 d . .
C22 C 0.3239(2) -0.0148(2) -0.15224(14) 0.0705(9) Uani 1 d . .
C23 C 0.4105(3) -0.0297(3) -0.1864(2) 0.0929(12) Uani 1 d . .
H23A H 0.4673(3) -0.0048(3) -0.1874(2) 0.111 Uiso 1 calc R .
C24 C 0.4090(3) -0.0825(3) -0.2185(2) 0.0961(14) Uani 1 d . .
H24A H 0.4659(3) -0.0933(3) -0.2418(2) 0.115 Uiso 1 calc R .
C25 C 0.3267(3) -0.1190(2) -0.21721(15) 0.0845(12) Uani 1 d . .
H25A H 0.3281(3) -0.1545(2) -0.23955(15) 0.101 Uiso 1 calc R .
C26 C 0.2395(3) -0.1046(2) -0.18294(13) 0.0684(9) Uani 1 d . .
H26A H 0.1830(3) -0.1302(2) -0.18177(13) 0.082 Uiso 1 calc R .
C27 C 0.2400(2) -0.0518(2) -0.15120(12) 0.0581(7) Uani 1 d . .
C28 C 0.0911(2) 0.02453(14) -0.15388(11) 0.0479(6) Uani 1 d . .
C29 C 0.1181(2) 0.05644(14) -0.22086(11) 0.0480(6) Uani 1 d . .
H29A H 0.1767(2) 0.04557(14) -0.24206(11) 0.058 Uiso 1 calc R .
C30 C 0.0603(2) 0.10371(15) -0.25668(11) 0.0491(6) Uani 1 d . .
H30A H 0.0800(2) 0.12513(15) -0.30182(11) 0.059 Uiso 1 calc R .
C31 C -0.0262(2) 0.11957(15) -0.22648(12) 0.0492(6) Uani 1 d . .
C32 C -0.0557(2) 0.0880(2) -0.15984(12) 0.0532(6) Uani 1 d . .
H32A H -0.1150(2) 0.0981(2) -0.13898(12) 0.064 Uiso 1 calc R .
C33 C 0.0033(2) 0.0416(2) -0.12473(11) 0.0527(6) Uani 1 d . .
H33A H -0.0165(2) 0.0208(2) -0.07957(11) 0.063 Uiso 1 calc R .
O34 O -0.0827(2) 0.16403(13) -0.26513(9) 0.0626(5) Uani 1 d . .
C35 C -0.1475(2) 0.2097(2) -0.23984(11) 0.0497(6) Uani 1 d . .
C36 C -0.2411(2) 0.1945(2) -0.2350(2) 0.0662(8) Uani 1 d . .
H36A H -0.2613(2) 0.1533(2) -0.2467(2) 0.079 Uiso 1 calc R .
C37 C -0.3061(2) 0.2416(2) -0.2124(2) 0.0689(8) Uani 1 d . .
H37A H -0.3705(2) 0.2321(2) -0.2094(2) 0.083 Uiso 1 calc R .
C38 C -0.2776(2) 0.3017(2) -0.19456(13) 0.0535(6) Uani 1 d . .
C39 C -0.1819(2) 0.3165(2) -0.20211(13) 0.0539(6) Uani 1 d . .
H39A H -0.1610(2) 0.3587(2) -0.19189(13) 0.065 Uiso 1 calc R .
C40 C -0.1163(2) 0.2703(2) -0.22444(13) 0.0537(6) Uani 1 d . .
H40A H -0.0516(2) 0.2806(2) -0.22889(13) 0.064 Uiso 1 calc R .
C41 C -0.3497(2) 0.3524(2) -0.1704(2) 0.0689(9) Uani 1 d . .
H41A H -0.3541(2) 0.4000(2) -0.2069(2) 0.083 Uiso 1 calc R .
H41B H -0.4114(2) 0.3230(2) -0.1549(2) 0.083 Uiso 1 calc R .
C42 C -0.3293(2) 0.3777(2) -0.11692(13) 0.0510(6) Uani 1 d . .
C43 C -0.3425(2) 0.4545(2) -0.11903(11) 0.0468(5) Uani 1 d . .
H43A H -0.3628(2) 0.4903(2) -0.15413(11) 0.056 Uiso 1 calc R .
C44 C -0.3266(2) 0.48010(14) -0.07031(11) 0.0420(5) Uani 1 d . .
C45 C -0.3391(2) 0.5657(2) -0.07742(12) 0.0532(6) Uani 1 d . .
H45A H -0.2905(2) 0.5985(2) -0.11409(12) 0.064 Uiso 1 calc R .
H45B H -0.4003(2) 0.5794(2) -0.08778(12) 0.064 Uiso 1 calc R .
C46 C -0.3339(2) 0.58660(14) -0.01932(11) 0.0472(5) Uani 1 d . .
C47 C -0.4129(2) 0.5770(2) 0.02929(14) 0.0592(7) Uani 1 d . .
H47A H -0.4709(2) 0.5599(2) 0.02498(14) 0.071 Uiso 1 calc R .
C48 C -0.4083(2) 0.5923(2) 0.08447(14) 0.0589(7) Uani 1 d . .
H48A H -0.4626(2) 0.5853(2) 0.11748(14) 0.071 Uiso 1 calc R .
C49 C -0.3233(2) 0.61796(14) 0.09045(12) 0.0492(6) Uani 1 d . .
C50 C -0.2442(2) 0.6293(2) 0.04280(14) 0.0653(8) Uani 1 d . .
H50A H -0.1867(2) 0.6476(2) 0.04695(14) 0.078 Uiso 1 calc R .
C51 C -0.2501(2) 0.6134(2) -0.01232(13) 0.0627(7) Uani 1 d . .
H51A H -0.1958(2) 0.6211(2) -0.04541(13) 0.075 Uiso 1 calc R .
O52 O -0.3197(2) 0.63328(10) 0.14646(9) 0.0613(5) Uani 1 d . .
C53 C -0.3188(2) 0.56782(14) 0.20010(12) 0.0462(5) Uani 1 d . .
C54 C -0.3559(2) 0.57463(14) 0.25946(12) 0.0452(5) Uani 1 d . .
H54A H -0.3816(2) 0.62181(14) 0.26182(12) 0.054 Uiso 1 calc R .
C55 C -0.3551(2) 0.51152(14) 0.31550(11) 0.0414(5) Uani 1 d . .
H55A H -0.3799(2) 0.51686(14) 0.35560(11) 0.050 Uiso 1 calc R .
C56 C -0.3186(2) 0.44055(14) 0.31383(11) 0.0392(5) Uani 1 d . .
C57 C -0.2815(2) 0.43575(15) 0.25315(12) 0.0472(5) Uani 1 d . .
H57A H -0.2555(2) 0.38877(15) 0.25056(12) 0.057 Uiso 1 calc R .
C58 C -0.2817(2) 0.49807(15) 0.19665(12) 0.0486(6) Uani 1 d . .
H58A H -0.2570(2) 0.49305(15) 0.15643(12) 0.058 Uiso 1 calc R .
C59 C -0.3110(2) 0.37167(13) 0.37471(10) 0.0387(5) Uani 1 d . .
C60 C -0.3671(2) 0.38358(14) 0.43582(11) 0.0423(5) Uani 1 d . .
C61 C -0.4633(2) 0.3765(2) 0.45876(14) 0.0553(6) Uani 1 d . .
H61A H -0.5035(2) 0.3627(2) 0.43641(14) 0.066 Uiso 1 calc R .
C62 C -0.4994(2) 0.3904(2) 0.5157(2) 0.0742(9) Uani 1 d . .
H62A H -0.5650(2) 0.3870(2) 0.5315(2) 0.089 Uiso 1 calc R .
C63 C -0.4406(3) 0.4090(2) 0.5493(2) 0.0839(11) Uani 1 d . .
H63A H -0.4664(3) 0.4168(2) 0.5883(2) 0.101 Uiso 1 calc R .
C64 C -0.3442(3) 0.4163(2) 0.5264(2) 0.0727(9) Uani 1 d . .
H64A H -0.3044(3) 0.4294(2) 0.5493(2) 0.087 Uiso 1 calc R .
C65 C -0.3070(2) 0.40390(15) 0.46922(12) 0.0502(6) Uani 1 d . .
C66 C -0.2098(2) 0.40462(14) 0.43510(12) 0.0475(5) Uani 1 d . .
C67 C -0.1243(2) 0.4262(2) 0.4460(2) 0.0609(7) Uani 1 d . .
H67A H -0.1240(2) 0.4446(2) 0.4800(2) 0.073 Uiso 1 calc R .
C68 C -0.0413(2) 0.4199(2) 0.4063(2) 0.0685(9) Uani 1 d . .
H68A H 0.0160(2) 0.4349(2) 0.4130(2) 0.082 Uiso 1 calc R .
C69 C -0.0410(2) 0.3919(2) 0.3567(2) 0.0639(8) Uani 1 d . .
H69A H 0.0167(2) 0.3861(2) 0.3311(2) 0.077 Uiso 1 calc R .
C70 C -0.1252(2) 0.3721(2) 0.34402(12) 0.0532(6) Uani 1 d . .
H70A H -0.1247(2) 0.3538(2) 0.30985(12) 0.064 Uiso 1 calc R .
C71 C -0.2094(2) 0.38007(14) 0.38294(11) 0.0420(5) Uani 1 d . .
C72 C -0.3396(2) 0.29121(14) 0.37370(10) 0.0390(5) Uani 1 d . .
C73 C -0.3076(2) 0.22256(14) 0.41164(11) 0.0422(5) Uani 1 d . .
H73A H -0.2649(2) 0.22654(14) 0.43624(11) 0.051 Uiso 1 calc R .
C74 C -0.3364(2) 0.14841(14) 0.41451(11) 0.0442(5) Uani 1 d . .
H74A H -0.3137(2) 0.10286(14) 0.44074(11) 0.053 Uiso 1 calc R .
C75 C -0.3993(2) 0.14223(14) 0.37809(11) 0.0412(5) Uani 1 d . .
C76 C -0.4328(2) 0.20925(15) 0.34058(12) 0.0451(5) Uani 1 d . .
H76A H -0.4751(2) 0.20510(15) 0.31581(12) 0.054 Uiso 1 calc R .
C77 C -0.4044(2) 0.28278(14) 0.33909(12) 0.0450(5) Uani 1 d . .
H77A H -0.4293(2) 0.32799(14) 0.31422(12) 0.054 Uiso 1 calc R .
O78 O -0.43548(12) 0.07190(10) 0.37750(9) 0.0502(4) Uani 1 d . .
C79 C -0.3952(2) 0.00167(14) 0.40537(12) 0.0448(5) Uani 1 d . .
C80 C -0.4532(2) -0.0587(2) 0.45250(13) 0.0514(6) Uani 1 d . .
H80A H -0.5172(2) -0.0514(2) 0.46597(13) 0.062 Uiso 1 calc R .
C81 C -0.4174(2) -0.1306(2) 0.48026(12) 0.0505(6) Uani 1 d . .
H81A H -0.4576(2) -0.1718(2) 0.51256(12) 0.061 Uiso 1 calc R .
C82 C -0.3233(2) -0.14252(14) 0.46111(11) 0.0424(5) Uani 1 d . .
C83 C -0.2663(2) -0.0811(2) 0.41213(13) 0.0536(6) Uani 1 d . .
H83A H -0.2025(2) -0.0884(2) 0.39802(13) 0.064 Uiso 1 calc R .
C84 C -0.3016(2) -0.0094(2) 0.38373(14) 0.0554(6) Uani 1 d . .
H84A H -0.2624(2) 0.0313(2) 0.35014(14) 0.066 Uiso 1 calc R .
C85 C -0.2840(2) -0.21877(15) 0.49684(11) 0.0471(5) Uani 1 d . .
H85A H -0.3360(2) -0.25951(15) 0.51799(11) 0.057 Uiso 1 calc R .
H85B H -0.2582(2) -0.21052(15) 0.53074(11) 0.057 Uiso 1 calc R .
C86 C -0.2079(2) -0.24975(13) 0.45566(10) 0.0403(5) Uani 1 d . .
C87 C -0.2332(2) -0.29083(13) 0.41889(10) 0.0419(5) Uani 1 d . .
H87A H -0.2969(2) -0.29672(13) 0.41819(10) 0.050 Uiso 1 calc R .
C88 C -0.1654(2) -0.32322(13) 0.38321(10) 0.0421(5) Uani 1 d . .
C89 C -0.0715(2) -0.31263(13) 0.38410(11) 0.0424(5) Uani 1 d . .
H89A H -0.0254(2) -0.33411(13) 0.35995(11) 0.051 Uiso 1 calc R .
C90 C -0.0440(2) -0.27129(13) 0.41958(10) 0.0383(5) Uani 1 d . .
C91 C -0.1141(2) -0.24016(13) 0.45531(10) 0.0408(5) Uani 1 d . .
H91A H -0.0969(2) -0.21201(13) 0.47969(10) 0.049 Uiso 1 calc R .
C92 C 0.0585(2) -0.26484(14) 0.42164(11) 0.0452(5) Uani 1 d . .
H92A H 0.0725(2) -0.31389(14) 0.45309(11) 0.054 Uiso 1 calc R .
H92B H 0.0972(2) -0.26057(14) 0.37933(11) 0.054 Uiso 1 calc R .
C93 C 0.0877(2) -0.19636(14) 0.43875(11) 0.0414(5) Uani 1 d . .
C94 C 0.1106(2) -0.1218(2) 0.39213(11) 0.0531(6) Uani 1 d . .
H94A H 0.1073(2) -0.1145(2) 0.34956(11) 0.064 Uiso 1 calc R .
C95 C 0.1380(2) -0.0580(2) 0.40621(12) 0.0541(6) Uani 1 d . .
H95A H 0.1532(2) -0.0081(2) 0.37358(12) 0.065 Uiso 1 calc R .
C96 C 0.1430(2) -0.06809(14) 0.46914(11) 0.0417(5) Uani 1 d . .
C97 C 0.1207(2) -0.14171(14) 0.51633(10) 0.0391(5) Uani 1 d . .
H97A H 0.1236(2) -0.14904(14) 0.55895(10) 0.047 Uiso 1 calc R .
C98 C 0.0940(2) -0.20470(14) 0.50091(11) 0.0414(5) Uani 1 d . .
H98A H 0.0798(2) -0.25468(14) 0.53345(11) 0.050 Uiso 1 calc R .
O99 O 0.16921(14) -0.00819(10) 0.48817(8) 0.0517(4) Uani 1 d . .
C100 C 0.1925(2) 0.06601(14) 0.43959(11) 0.0449(5) Uani 1 d . .
C101 C 0.2833(2) 0.08593(15) 0.40456(12) 0.0494(6) Uani 1 d . .
H10B H 0.3306(2) 0.05065(15) 0.41340(12) 0.059 Uiso 1 calc R .
C102 C 0.3044(2) 0.15930(15) 0.35563(12) 0.0464(5) Uani 1 d . .
H10C H 0.3666(2) 0.17305(15) 0.33133(12) 0.056 Uiso 1 calc R .
C103 C 0.2364(2) 0.21270(14) 0.34165(10) 0.0385(5) Uani 1 d . .
C104 C 0.1450(2) 0.19092(15) 0.37906(11) 0.0447(5) Uani 1 d . .
H10D H 0.0976(2) 0.22622(15) 0.37089(11) 0.054 Uiso 1 calc R .
C105 C 0.1229(2) 0.11799(15) 0.42817(12) 0.0474(5) Uani 1 d . .
H10E H 0.0612(2) 0.10418(15) 0.45338(12) 0.057 Uiso 1 calc R .
C106 C 0.26318(15) 0.29511(13) 0.29077(10) 0.0373(5) Uani 1 d . .
C107 C 0.2891(2) 0.35236(14) 0.32209(11) 0.0431(5) Uani 1 d . .
C108 C 0.2356(2) 0.3701(2) 0.37310(13) 0.0556(6) Uani 1 d . .
H10F H 0.1758(2) 0.3443(2) 0.39462(13) 0.067 Uiso 1 calc R .
C109 C 0.2720(3) 0.4268(2) 0.3918(2) 0.0778(10) Uani 1 d . .
H10G H 0.2372(3) 0.4393(2) 0.4269(2) 0.093 Uiso 1 calc R .
C110 C 0.3604(3) 0.4657(2) 0.3585(2) 0.0890(12) Uani 1 d . .
H11B H 0.3836(3) 0.5049(2) 0.3712(2) 0.107 Uiso 1 calc R .
C111 C 0.4142(2) 0.4482(2) 0.3080(2) 0.0730(9) Uani 1 d . .
H11C H 0.4734(2) 0.4748(2) 0.2861(2) 0.088 Uiso 1 calc R .
C112 C 0.3784(2) 0.38995(15) 0.29014(13) 0.0500(6) Uani 1 d . .
C113 C 0.4198(2) 0.3575(2) 0.24028(12) 0.0485(6) Uani 1 d . .
C114 C 0.5070(2) 0.3748(2) 0.19616(15) 0.0663(8) Uani 1 d . .
H11D H 0.5496(2) 0.4147(2) 0.19415(15) 0.080 Uiso 1 calc R .
C115 C 0.5288(2) 0.3319(2) 0.1558(2) 0.0773(10) Uani 1 d . .
H11E H 0.5874(2) 0.3424(2) 0.1262(2) 0.093 Uiso 1 calc R .
C116 C 0.4669(2) 0.2744(2) 0.15814(15) 0.0714(9) Uani 1 d . .
H11F H 0.4840(2) 0.2456(2) 0.13031(15) 0.086 Uiso 1 calc R .
C117 C 0.3795(2) 0.2573(2) 0.20034(12) 0.0547(6) Uani 1 d . .
H11G H 0.3372(2) 0.2180(2) 0.20112(12) 0.066 Uiso 1 calc R .
C118 C 0.3560(2) 0.29981(14) 0.24152(11) 0.0425(5) Uani 1 d . .
C119 C 0.18840(15) 0.32845(14) 0.25194(10) 0.0383(5) Uani 1 d . .
C120 C 0.1415(2) 0.2816(2) 0.22857(12) 0.0470(5) Uani 1 d . .
H12A H 0.1494(2) 0.2271(2) 0.24171(12) 0.056 Uiso 1 calc R .
C121 C 0.0835(2) 0.3134(2) 0.18648(14) 0.0544(6) Uani 1 d . .
H12B H 0.0517(2) 0.2806(2) 0.17183(14) 0.065 Uiso 1 calc R .
C122 C 0.0728(2) 0.3936(2) 0.16624(14) 0.0541(6) Uani 1 d . .
C123 C 0.1171(2) 0.4416(2) 0.18924(14) 0.0534(6) Uani 1 d . .
H12C H 0.1086(2) 0.4960(2) 0.17610(14) 0.064 Uiso 1 calc R .
C124 C 0.1741(2) 0.40888(15) 0.23176(12) 0.0454(5) Uani 1 d . .
H12D H 0.2039(2) 0.44172(15) 0.24741(12) 0.054 Uiso 1 calc R .
O125 O 0.0247(2) 0.43360(13) 0.11953(12) 0.0788(7) Uani 1 d . .
C126 C -0.0410(2) 0.3919(2) 0.10357(14) 0.0556(6) Uani 1 d . .
C127 C -0.0293(2) 0.4016(2) 0.03916(14) 0.0565(7) Uani 1 d . .
H12E H 0.0247(2) 0.4294(2) 0.00887(14) 0.068 Uiso 1 calc R .
C128 C -0.0980(2) 0.3699(2) 0.02008(12) 0.0523(6) Uani 1 d . .
H12F H -0.0908(2) 0.3776(2) -0.02387(12) 0.063 Uiso 1 calc R .
C129 C -0.1773(2) 0.32700(14) 0.06346(11) 0.0426(5) Uani 1 d . .
C130 C -0.1860(2) 0.3165(2) 0.12817(12) 0.0508(6) Uani 1 d . .
H13D H -0.2386(2) 0.2867(2) 0.15890(12) 0.061 Uiso 1 calc R .
C131 C -0.1177(2) 0.3497(2) 0.14801(14) 0.0609(7) Uani 1 d . .
H13E H -0.1247(2) 0.3429(2) 0.19177(14) 0.073 Uiso 1 calc R .
C132 C -0.2504(2) 0.2906(2) 0.04127(12) 0.0497(6) Uani 1 d . .
H13A H -0.3051(2) 0.2694(2) 0.07734(12) 0.060 Uiso 1 calc R .
H13B H -0.2240(2) 0.2464(2) 0.02914(12) 0.060 Uiso 1 calc R .
C133 C -0.2830(2) 0.34862(15) -0.01551(11) 0.0443(5) Uani 1 d . .
C134 C -0.2990(2) 0.3254(2) -0.06479(14) 0.0536(6) Uani 1 d . .
H13F H -0.2892(2) 0.2732(2) -0.06301(14) 0.064 Uiso 1 calc R .
C135 C -0.2977(2) 0.42599(14) -0.01866(11) 0.0431(5) Uani 1 d . .
H13G H -0.2879(2) 0.44195(14) 0.01495(11) 0.052 Uiso 1 calc R .
N136 N -0.1268(4) 0.1860(3) 0.2903(2) 0.128(2) Uani 1 d . .
C137 C -0.0870(5) 0.1368(5) 0.3053(3) 0.130(2) Uani 1 d . .
C138 C -0.0354(4) 0.0603(4) 0.3316(4) 0.138(2) Uani 1 d . .
H13H H -0.0186(33) 0.0364(17) 0.2987(9) 0.207 Uiso 1 calc R .
H13I H -0.0767(14) 0.0233(13) 0.3695(15) 0.207 Uiso 1 calc R .
H13J H 0.0212(20) 0.0736(6) 0.3427(24) 0.207 Uiso 1 calc R .
N139 N -0.3846(5) 0.0672(5) -0.3063(4) 0.224(4) Uani 1 d . .
C140 C -0.3721(4) 0.1219(5) -0.3527(4) 0.131(2) Uani 1 d . .
C141 C -0.3545(4) 0.1886(4) -0.4074(3) 0.153(3) Uani 1 d . .
H14B H -0.3381(39) 0.2335(8) -0.3966(6) 0.229 Uiso 1 calc R .
H14C H -0.4104(14) 0.1985(20) -0.4249(16) 0.229 Uiso 1 calc R .
H14D H -0.3028(27) 0.1807(13) -0.4392(11) 0.229 Uiso 1 calc R .
N142 N -0.4716(5) 0.7382(4) 0.2937(4) 0.198(3) Uani 1 d . .
C143 C -0.4251(4) 0.7876(3) 0.2987(3) 0.118(2) Uani 1 d . .
C144 C -0.3735(4) 0.8468(3) 0.3071(3) 0.1079(14) Uani 1 d . .
H14E H -0.3181(15) 0.8650(17) 0.2720(11) 0.162 Uiso 1 calc R .
H14F H -0.3544(24) 0.8258(7) 0.3477(9) 0.162 Uiso 1 calc R .
H14G H -0.4124(10) 0.8908(10) 0.3073(19) 0.162 Uiso 1 calc R .

loop_
_atom_type_symbol
_atom_type_description
_atom_type_scat_dispersion_real
_atom_type_scat_dispersion_imag
_atom_type_scat_source
C C 0.0181 0.0091 'International Tables Vol C Tables 4.2.6.8 and 6.1.1.4'
H H 0.0000 0.0000 'International Tables Vol C Tables 4.2.6.8 and 6.1.1.4'
N N 0.0311 0.0180 'International Tables Vol C Tables 4.2.6.8 and 6.1.1.4'
O O 0.0492 0.0322 'International Tables Vol C Tables 4.2.6.8 and 6.1.1.4'
Cl Cl 0.3639 0.7018 'International Tables Vol C Tables 4.2.6.8 and 6.1.1.4'

loop_
_geom_angle_atom_site_label_1
_geom_angle_atom_site_label_2
_geom_angle_atom_site_label_3
_geom_angle
_geom_angle_site_symmetry_1
_geom_angle_site_symmetry_3
_geom_angle_publ_flag
C2 C1 C88 116.3(2) . . ?
C3 C2 C7 118.0(2) . . ?
C3 C2 C1 120.9(2) . . ?
C7 C2 C1 120.9(2) . . ?
C4 C3 C2 121.1(2) . . ?
C5 C4 C3 119.4(2) . . ?
C4 C5 C6 121.0(2) . . ?
C4 C5 O8 116.2(2) . . ?
C6 C5 O8 122.4(2) . . ?
C5 C6 C7 118.6(2) . . ?
C6 C7 C2 121.9(2) . . ?
C9 O8 C5 120.6(2) . . ?
C10 C9 O8 123.9(2) . . ?
C10 C9 C14 120.1(3) . . ?
O8 C9 C14 115.9(3) . . ?
C9 C10 C11 120.0(2) . . ?
C10 C11 C12 121.0(3) . . ?
C13 C12 C11 117.6(2) . . ?
C13 C12 C15 120.0(2) . . ?
C11 C12 C15 122.3(3) . . ?
C14 C13 C12 122.2(2) . . ?
C13 C14 C9 119.1(3) . . ?
C12 C15 C28 110.9(2) . . ?
C12 C15 C16 114.6(2) . . ?
C28 C15 C16 108.4(2) . . ?
C12 C15 C27 109.5(2) . . ?
C28 C15 C27 112.7(2) . . ?
C16 C15 C27 100.5(2) . . ?
C17 C16 C21 119.4(3) . . ?
C17 C16 C15 129.4(3) . . ?
C21 C16 C15 111.2(2) . . ?
C18 C17 C16 119.6(3) . . ?
C17 C18 C19 121.2(4) . . ?
C20 C19 C18 120.3(4) . . ?
C19 C20 C21 119.2(4) . . ?
C16 C21 C20 120.2(3) . . ?
C16 C21 C22 108.0(3) . . ?
C20 C21 C22 131.7(3) . . ?
C27 C22 C23 120.8(4) . . ?
C27 C22 C21 109.5(3) . . ?
C23 C22 C21 129.7(4) . . ?
C24 C23 C22 117.6(4) . . ?
C25 C24 C23 121.6(3) . . ?
C24 C25 C26 121.2(4) . . ?
C27 C26 C25 117.8(4) . . ?
C26 C27 C22 121.1(3) . . ?
C26 C27 C15 128.2(3) . . ?
C22 C27 C15 110.7(3) . . ?
C33 C28 C29 117.3(2) . . ?
C33 C28 C15 119.7(2) . . ?
C29 C28 C15 122.9(2) . . ?
C30 C29 C28 121.2(2) . . ?
C31 C30 C29 120.2(2) . . ?
C30 C31 O34 117.4(2) . . ?
C30 C31 C32 120.1(2) . . ?
O34 C31 C32 122.4(2) . . ?
C33 C32 C31 119.0(2) . . ?
C32 C33 C28 122.2(2) . . ?
C31 O34 C35 117.9(2) . . ?
C40 C35 C36 121.8(2) . . ?
C40 C35 O34 120.2(3) . . ?
C36 C35 O34 117.9(2) . . ?
C35 C36 C37 118.6(3) . . ?
C38 C37 C36 121.3(3) . . ?
C37 C38 C39 118.1(3) . . ?
C37 C38 C41 120.3(3) . . ?
C39 C38 C41 121.5(3) . . ?
C38 C39 C40 121.4(3) . . ?
C35 C40 C39 118.8(3) . . ?
C42 C41 C38 115.5(2) . . ?
C43 C42 C134 118.5(2) . . ?
C43 C42 C41 119.6(2) . . ?
C134 C42 C41 121.9(2) . . ?
C42 C43 C44 121.7(2) . . ?
C135 C44 C43 118.2(2) . . ?
C135 C44 C45 123.4(2) . . ?
C43 C44 C45 118.4(2) . . ?
C46 C45 C44 115.5(2) . . ?
C47 C46 C51 118.3(2) . . ?
C47 C46 C45 120.3(2) . . ?
C51 C46 C45 121.4(2) . . ?
C46 C47 C48 121.0(3) . . ?
C49 C48 C47 119.3(3) . . ?
C50 C49 C48 121.1(2) . . ?
C50 C49 O52 120.2(3) . . ?
C48 C49 O52 118.7(3) . . ?
C49 C50 C51 118.8(3) . . ?
C46 C51 C50 121.5(3) . . ?
C53 O52 C49 115.7(2) . . ?
O52 C53 C54 116.8(2) . . ?
O52 C53 C58 123.1(2) . . ?
C54 C53 C58 120.1(2) . . ?
C53 C54 C55 119.7(2) . . ?
C54 C55 C56 121.7(2) . . ?
C55 C56 C57 117.1(2) . . ?
C55 C56 C59 122.9(2) . . ?
C57 C56 C59 119.8(2) . . ?
C58 C57 C56 122.1(2) . . ?
C53 C58 C57 119.3(2) . . ?
C72 C59 C60 110.1(2) . . ?
C72 C59 C56 113.4(2) . . ?
C60 C59 C56 111.6(2) . . ?
C72 C59 C71 114.7(2) . . ?
C60 C59 C71 100.2(2) . . ?
C56 C59 C71 106.0(2) . . ?
C61 C60 C65 120.8(2) . . ?
C61 C60 C59 128.2(2) . . ?
C65 C60 C59 111.0(2) . . ?
C60 C61 C62 118.5(3) . . ?
C63 C62 C61 120.9(3) . . ?
C62 C63 C64 120.8(3) . . ?
C63 C64 C65 119.1(3) . . ?
C64 C65 C60 119.9(3) . . ?
C64 C65 C66 131.2(3) . . ?
C60 C65 C66 108.8(2) . . ?
C71 C66 C67 119.8(3) . . ?
C71 C66 C65 108.9(2) . . ?
C67 C66 C65 131.3(3) . . ?
C68 C67 C66 119.2(3) . . ?
C67 C68 C69 120.8(3) . . ?
C68 C69 C70 121.0(3) . . ?
C71 C70 C69 118.5(3) . . ?
C70 C71 C66 120.6(2) . . ?
C70 C71 C59 128.8(2) . . ?
C66 C71 C59 110.5(2) . . ?
C73 C72 C77 117.1(2) . . ?
C73 C72 C59 120.9(2) . . ?
C77 C72 C59 121.8(2) . . ?
C74 C73 C72 122.3(2) . . ?
C73 C74 C75 119.1(2) . . ?
C76 C75 O78 115.0(2) . . ?
C76 C75 C74 119.8(2) . . ?
O78 C75 C74 125.1(2) . . ?
C75 C76 C77 120.3(2) . . ?
C76 C77 C72 121.3(2) . . ?
C75 O78 C79 119.3(2) . . ?
C80 C79 C84 120.5(2) . . ?
C80 C79 O78 117.6(2) . . ?
C84 C79 O78 121.8(2) . . ?
C79 C80 C81 119.9(2) . . ?
C82 C81 C80 120.9(2) . . ?
C81 C82 C83 118.1(2) . . ?
C81 C82 C85 119.7(2) . . ?
C83 C82 C85 122.0(2) . . ?
C84 C83 C82 121.4(2) . . ?
C83 C84 C79 119.2(2) . . ?
C82 C85 C86 115.5(2) . . ?
C91 C86 C87 119.0(2) . . ?
C91 C86 C85 121.3(2) . . ?
C87 C86 C85 119.7(2) . . ?
C88 C87 C86 120.9(2) . . ?
C89 C88 C87 118.6(2) . . ?
C89 C88 C1 121.9(2) . . ?
C87 C88 C1 119.4(2) . . ?
C90 C89 C88 122.0(2) . . ?
C89 C90 C91 117.9(2) . . ?
C89 C90 C92 120.0(2) . . ?
C91 C90 C92 122.1(2) . . ?
C86 C91 C90 121.7(2) . . ?
C93 C92 C90 115.6(2) . . ?
C94 C93 C98 117.0(2) . . ?
C94 C93 C92 120.8(2) . . ?
C98 C93 C92 122.2(2) . . ?
C95 C94 C93 122.1(2) . . ?
C94 C95 C96 119.5(2) . . ?
O99 C96 C97 116.6(2) . . ?
O99 C96 C95 124.0(2) . . ?
C97 C96 C95 119.4(2) . . ?
C96 C97 C98 120.0(2) . . ?
C97 C98 C93 121.9(2) . . ?
C96 O99 C100 115.9(2) . . ?
C101 C100 C105 121.2(2) . . ?
C101 C100 O99 119.8(2) . . ?
C105 C100 O99 119.0(2) . . ?
C100 C101 C102 118.8(2) . . ?
C103 C102 C101 122.0(2) . . ?
C102 C103 C104 117.6(2) . . ?
C102 C103 C106 120.6(2) . . ?
C104 C103 C106 121.5(2) . . ?
C105 C104 C103 121.1(2) . . ?
C100 C105 C104 119.3(2) . . ?
C103 C106 C107 109.9(2) . . ?
C103 C106 C119 114.7(2) . . ?
C107 C106 C119 110.7(2) . . ?
C103 C106 C118 113.3(2) . . ?
C107 C106 C118 100.6(2) . . ?
C119 C106 C118 106.8(2) . . ?
C108 C107 C112 121.2(2) . . ?
C108 C107 C106 128.3(2) . . ?
C112 C107 C106 110.4(2) . . ?
C107 C108 C109 118.4(3) . . ?
C108 C109 C110 120.0(3) . . ?
C111 C110 C109 121.9(3) . . ?
C110 C111 C112 118.0(3) . . ?
C111 C112 C107 120.4(3) . . ?
C111 C112 C113 130.4(3) . . ?
C107 C112 C113 109.2(2) . . ?
C118 C113 C114 120.3(3) . . ?
C118 C113 C112 108.5(2) . . ?
C114 C113 C112 131.2(3) . . ?
C115 C114 C113 118.4(3) . . ?
C116 C115 C114 121.0(3) . . ?
C115 C116 C117 121.7(3) . . ?
C116 C117 C118 118.3(3) . . ?
C117 C118 C113 120.3(2) . . ?
C117 C118 C106 128.9(2) . . ?
C113 C118 C106 110.8(2) . . ?
C124 C119 C120 117.3(2) . . ?
C124 C119 C106 120.9(2) . . ?
C120 C119 C106 121.2(2) . . ?
C121 C120 C119 121.7(2) . . ?
C122 C121 C120 119.4(2) . . ?
C121 C122 C123 120.4(2) . . ?
C121 C122 O125 124.9(3) . . ?
C123 C122 O125 114.5(2) . . ?
C122 C123 C124 119.5(2) . . ?
C123 C124 C119 121.6(2) . . ?
C122 O125 C126 119.9(2) . . ?
C131 C126 C127 120.9(3) . . ?
C131 C126 O125 122.0(3) . . ?
C127 C126 O125 116.8(3) . . ?
C128 C127 C126 119.0(3) . . ?
C127 C128 C129 122.1(2) . . ?
C128 C129 C130 117.7(2) . . ?
C128 C129 C132 120.9(2) . . ?
C130 C129 C132 121.4(2) . . ?
C129 C130 C131 120.8(3) . . ?
C126 C131 C130 119.6(3) . . ?
C129 C132 C133 113.4(2) . . ?
C134 C133 C135 118.8(2) . . ?
C134 C133 C132 120.7(2) . . ?
C135 C133 C132 120.5(2) . . ?
C133 C134 C42 121.3(2) . . ?
C44 C135 C133 121.5(2) . . ?
N136 C137 C138 175.3(7) . . ?
N139 C140 C141 177.8(9) . . ?
N142 C143 C144 177.1(6) . . ?

loop_
_geom_bond_atom_site_label_1
_geom_bond_atom_site_label_2
_geom_bond_distance
_geom_bond_site_symmetry_2
_geom_bond_publ_flag
C1 C2 1.517(3) . ?
C1 C88 1.520(2) . ?
C2 C3 1.384(3) . ?
C2 C7 1.385(3) . ?
C3 C4 1.381(3) . ?
C4 C5 1.374(3) . ?
C5 C6 1.379(4) . ?
C5 O8 1.398(3) . ?
C6 C7 1.380(3) . ?
O8 C9 1.382(3) . ?
C9 C10 1.377(4) . ?
C9 C14 1.384(4) . ?
C10 C11 1.388(4) . ?
C11 C12 1.390(4) . ?
C12 C13 1.385(4) . ?
C12 C15 1.535(3) . ?
C13 C14 1.379(4) . ?
C15 C28 1.535(4) . ?
C15 C16 1.537(4) . ?
C15 C27 1.539(3) . ?
C16 C17 1.395(4) . ?
C16 C21 1.402(4) . ?
C17 C18 1.371(5) . ?
C18 C19 1.389(6) . ?
C19 C20 1.374(6) . ?
C20 C21 1.405(6) . ?
C21 C22 1.465(5) . ?
C22 C27 1.393(5) . ?
C22 C23 1.405(4) . ?
C23 C24 1.388(6) . ?
C24 C25 1.366(6) . ?
C25 C26 1.411(5) . ?
C26 C27 1.379(4) . ?
C28 C33 1.392(4) . ?
C28 C29 1.393(3) . ?
C29 C30 1.380(4) . ?
C30 C31 1.376(4) . ?
C31 O34 1.381(3) . ?
C31 C32 1.388(4) . ?
C32 C33 1.377(4) . ?
O34 C35 1.404(3) . ?
C35 C40 1.368(4) . ?
C35 C36 1.370(4) . ?
C36 C37 1.397(4) . ?
C37 C38 1.378(4) . ?
C38 C39 1.387(4) . ?
C38 C41 1.523(4) . ?
C39 C40 1.388(4) . ?
C41 C42 1.519(3) . ?
C42 C43 1.383(4) . ?
C42 C134 1.392(3) . ?
C43 C44 1.398(3) . ?
C44 C135 1.387(2) . ?
C44 C45 1.511(4) . ?
C45 C46 1.506(3) . ?
C46 C47 1.377(4) . ?
C46 C51 1.379(4) . ?
C47 C48 1.386(4) . ?
C48 C49 1.378(4) . ?
C49 C50 1.361(4) . ?
C49 O52 1.401(3) . ?
C50 C51 1.395(4) . ?
O52 C53 1.378(3) . ?
C53 C54 1.384(4) . ?
C53 C58 1.385(4) . ?
C54 C55 1.388(3) . ?
C55 C56 1.392(3) . ?
C56 C57 1.397(3) . ?
C56 C59 1.534(3) . ?
C57 C58 1.386(3) . ?
C59 C72 1.525(2) . ?
C59 C60 1.532(3) . ?
C59 C71 1.548(3) . ?
C60 C61 1.377(4) . ?
C60 C65 1.400(4) . ?
C61 C62 1.389(4) . ?
C62 C63 1.378(5) . ?
C63 C64 1.379(5) . ?
C64 C65 1.384(4) . ?
C65 C66 1.458(4) . ?
C66 C71 1.397(4) . ?
C66 C67 1.407(4) . ?
C67 C68 1.371(5) . ?
C68 C69 1.382(5) . ?
C69 C70 1.397(4) . ?
C70 C71 1.386(3) . ?
C72 C73 1.387(3) . ?
C72 C77 1.393(3) . ?
C73 C74 1.384(4) . ?
C74 C75 1.390(3) . ?
C75 C76 1.373(3) . ?
C75 O78 1.386(3) . ?
C76 C77 1.382(4) . ?
O78 C79 1.396(3) . ?
C79 C80 1.370(4) . ?
C79 C84 1.383(4) . ?
C80 C81 1.385(4) . ?
C81 C82 1.385(4) . ?
C82 C83 1.390(4) . ?
C82 C85 1.517(3) . ?
C83 C84 1.383(4) . ?
C85 C86 1.520(3) . ?
C86 C91 1.379(3) . ?
C86 C87 1.395(3) . ?
C87 C88 1.392(3) . ?
C88 C89 1.390(4) . ?
C89 C90 1.388(3) . ?
C90 C91 1.400(3) . ?
C90 C92 1.512(3) . ?
C92 C93 1.508(3) . ?
C93 C94 1.387(3) . ?
C93 C98 1.389(3) . ?
C94 C95 1.381(4) . ?
C95 C96 1.393(3) . ?
C96 O99 1.380(3) . ?
C96 C97 1.379(3) . ?
C97 C98 1.382(3) . ?
O99 C100 1.400(3) . ?
C100 C101 1.369(4) . ?
C100 C105 1.380(4) . ?
C101 C102 1.391(3) . ?
C102 C103 1.385(3) . ?
C103 C104 1.394(3) . ?
C103 C106 1.529(3) . ?
C104 C105 1.388(3) . ?
C106 C107 1.532(3) . ?
C106 C119 1.538(3) . ?
C106 C118 1.539(3) . ?
C107 C108 1.381(4) . ?
C107 C112 1.398(4) . ?
C108 C109 1.386(4) . ?
C109 C110 1.401(6) . ?
C110 C111 1.370(6) . ?
C111 C112 1.394(4) . ?
C112 C113 1.462(4) . ?
C113 C118 1.394(4) . ?
C113 C114 1.400(4) . ?
C114 C115 1.375(5) . ?
C115 C116 1.365(5) . ?
C116 C117 1.382(4) . ?
C117 C118 1.387(4) . ?
C119 C124 1.393(3) . ?
C119 C120 1.393(3) . ?
C120 C121 1.385(4) . ?
C121 C122 1.380(4) . ?
C122 C123 1.381(4) . ?
C122 O125 1.386(3) . ?
C123 C124 1.384(4) . ?
O125 C126 1.404(3) . ?
C126 C131 1.361(4) . ?
C126 C127 1.382(4) . ?
C127 C128 1.374(4) . ?
C128 C129 1.382(4) . ?
C129 C130 1.391(3) . ?
C129 C132 1.516(4) . ?
C130 C131 1.395(4) . ?
C132 C133 1.520(3) . ?
C133 C134 1.384(4) . ?
C133 C135 1.391(4) . ?
N136 C137 1.054(8) . ?
C137 C138 1.560(10) . ?
N139 C140 1.151(9) . ?
C140 C141 1.379(9) . ?
N142 C143 1.176(7) . ?
C143 C144 1.403(7) . ?

loop_
_cod_related_entry_id
_cod_related_entry_database
_cod_related_entry_code
1 ChemSpider 21142137
